data_2021936
loop_
_publ_author_name
'Tan, Xue-Jie'
'Liu, Shuai'
'Hei, Xiao-Ming'
'Yang, Feng-Cun'
'He, Peng-Bing'
'Guo, Feng'
'Xing, Dian-Xiang'

_publ_section_title
;
 Structural and theoretical study of four novel norcantharidine
 derivatives: two new cases of conditional isomorphism
;
_journal_coeditor_code YO3069
_journal_issue 1
_journal_name_full 'Acta Crystallographica Section C'
_journal_page_first 75
_journal_page_last 86
_journal_paper_doi 10.1107/S2053229619016164
_journal_volume 76
_journal_year 2020
_chemical_absolute_configuration syn
_chemical_formula_iupac 'C10 H13 N O4'
_chemical_formula_moiety 'C10 H13 N O4'
_chemical_formula_sum 'C10 H13 N O4'
_chemical_formula_weight 211.21
_chemical_name_common
;
norcantharidine - 2-aminoethanol
;
_chemical_name_systematic
(3a<i>R</i>,4<i>S</i>,7<i>R</i>,7a<i>S</i>)-2-(2-Hydroxyethyl)-3a,4,5,6,7,7a-hexahydro-1<i>H</i>-4,7-epoxyisoindole-1,3(2<i>H</i>)-dione
_space_group_crystal_system orthorhombic
_space_group_IT_number 31
_space_group_name_Hall 'P 2ac -2'
_space_group_name_H-M_alt 'P m n 21'
_atom_sites_solution_hydrogens mixed
_audit_creation_method SHELXL-2016/6
_cell_angle_alpha 90
_cell_angle_beta 90
_cell_angle_gamma 90
_cell_formula_units_Z 2
_cell_length_a 10.0350(17)
_cell_length_b 5.5937(13)
_cell_length_c 8.9634(17)
_cell_measurement_reflns_used 380
_cell_measurement_temperature 293(2)
_cell_measurement_theta_max 26.00
_cell_measurement_theta_min 2.45
_cell_volume 503.14(17)
_computing_cell_refinement
;
SMART (Bruker, 2000)
;
_computing_data_collection
;
SMART (Bruker, 2000)
;
_computing_data_reduction
;
SAINT (Bruker, 2000)
;
_computing_molecular_graphics
;
SHELXTL (Bruker, 2000), PLATON (Spek, 2009), WinGX2014
(Farrugia, 2012),
DIAMOND (Brandenburg & Putz, 1999) and Mercury (Macrae <i>et al.</i>,
2008)
;
_computing_publication_material
;
SHELXL2016 (Sheldrick, 2015b)
;
_computing_structure_refinement
;
SHELXL2016 (Sheldrick, 2015b)
;
_computing_structure_solution
;
SHELXT (Sheldrick, 2015a)
;
_diffrn_ambient_temperature 293(2)
_diffrn_detector_area_resol_mean 10.12
_diffrn_measured_fraction_theta_full 0.996
_diffrn_measured_fraction_theta_max 0.971
_diffrn_measurement_device_type 'Bruker SMART CCD area detector'
_diffrn_measurement_method 'phi and omega scans'
_diffrn_radiation_type CuK\a
_diffrn_radiation_wavelength 1.54184
_diffrn_reflns_av_R_equivalents 0.0273
_diffrn_reflns_av_unetI/netI 0.0381
_diffrn_reflns_limit_h_max 8
_diffrn_reflns_limit_h_min -12
_diffrn_reflns_limit_k_max 6
_diffrn_reflns_limit_k_min -6
_diffrn_reflns_limit_l_max 11
_diffrn_reflns_limit_l_min -10
_diffrn_reflns_number 1569
_diffrn_reflns_theta_full 67.684
_diffrn_reflns_theta_max 71.658
_diffrn_reflns_theta_min 6.622
_diffrn_source 'fine-focus sealed tube'
_exptl_absorpt_coefficient_mu 0.913
_exptl_absorpt_correction_T_max 0.885
_exptl_absorpt_correction_T_min 0.719
_exptl_absorpt_correction_type multi-scan
_exptl_absorpt_process_details
;
(SADABS; Bruker, 2000)
;
_exptl_crystal_colour colorless
_exptl_crystal_density_diffrn 1.394
_exptl_crystal_density_method 'not measured'
_exptl_crystal_description plate
_exptl_crystal_F_000 224
_exptl_crystal_size_max 0.38
_exptl_crystal_size_mid 0.35
_exptl_crystal_size_min 0.12
_refine_diff_density_max 0.140
_refine_diff_density_min -0.122
_refine_ls_abs_structure_details
;
Flack <i>x</i> determined using 120 quotients [(I+)-(I-)]/[(I+)+(I-)]
(Parsons <i>et al.</i>,  2013)
;
_refine_ls_abs_structure_Flack 0.6(6)
_refine_ls_extinction_coef 0.0122(19)
_refine_ls_extinction_expression Fc^*^=kFc[1+0.001xFc^2^\l^3^/sin(2\q)]^-1/4^
_refine_ls_extinction_method
;
SHELXL2016 (Sheldrick, 2015b)
;
_refine_ls_goodness_of_fit_ref 1.067
_refine_ls_hydrogen_treatment refU
_refine_ls_matrix_type full
_refine_ls_number_parameters 113
_refine_ls_number_reflns 731
_refine_ls_number_restraints 4
_refine_ls_restrained_S_all 1.064
_refine_ls_R_factor_all 0.0588
_refine_ls_R_factor_gt 0.0448
_refine_ls_shift/su_max 0.000
_refine_ls_shift/su_mean 0.000
_refine_ls_structure_factor_coef Fsqd
_refine_ls_weighting_details 'w=1/[\s^2^(Fo^2^)+(0.0317P)^2^+0.0793P] where P=(Fo^2^+2Fc^2^)/3'
_refine_ls_weighting_scheme calc
_refine_ls_wR_factor_gt 0.0899
_refine_ls_wR_factor_ref 0.0990
_reflns_number_gt 594
_reflns_number_total 731
_reflns_threshold_expression 'I > 2\s(I)'
_cod_data_source_file yo3069sup1.cif
_cod_data_source_block NCA-AE
_cod_database_code 2021936
_shelx_space_group_comment
;
The symmetry employed for this shelxl refinement is uniquely defined
by the following loop, which should always be used as a source of
symmetry information in preference to the above space-group names.
They are only intended as comments.
;
_shelx_estimated_absorpt_t_min 0.89
_shelx_estimated_absorpt_t_max 0.97

loop_
_space_group_symop_operation_xyz
'x, y, z'
'-x+1/2, -y, z+1/2'
'-x, y, z'
'x+1/2, -y, z+1/2'

loop_
_atom_site_type_symbol
_atom_site_label
_atom_site_fract_x
_atom_site_fract_y
_atom_site_fract_z
_atom_site_U_iso_or_equiv
_atom_site_adp_type
_atom_site_calc_flag
_atom_site_occupancy
C C1 0.0762(5) 0.5419(9) 0.3893(5) 0.0636(13) Uani d 1
C C2 0.1072(4) 0.5946(8) 0.5513(5) 0.0544(12) Uani d 1
C C3 0.0763(3) 0.8593(7) 0.5839(4) 0.0454(10) Uani d 1
C C4 0.1143(4) 0.9308(7) 0.7394(5) 0.0498(10) Uani d 1
C C5 0.000000 1.0237(13) 0.9811(8) 0.067(2) Uani d 1
C C6 -0.028(3) 1.289(2) 1.0039(12) 0.080(10) Uani d 0.5
N N1 0.000000 0.9642(8) 0.8213(5) 0.0478(12) Uani d 1
O O1 0.000000 0.4758(7) 0.6294(5) 0.0588(12) Uani d 1
O O2 0.2271(3) 0.9512(6) 0.7872(5) 0.0842(13) Uani d 1
O O3 0.0717(9) 1.4328(12) 0.9424(10) 0.076(2) Uani d 0.5
H H7 0.096057 1.384427 0.860506 0.29(16) Uiso calc 0.5
H H1A 0.113(5) 0.393(10) 0.360(6) 0.081(16) Uiso d 1
H H1B 0.121(4) 0.655(8) 0.316(6) 0.070(13) Uiso d 1
H H2 0.198(5) 0.538(8) 0.591(6) 0.084(16) Uiso d 1
H H3 0.121(4) 0.960(7) 0.520(6) 0.055(12) Uiso d 1
H H5 0.086(5) 0.951(11) 1.037(8) 0.12(2) Uiso d 1
H H6A -0.014(11) 1.307(13) 1.110(3) 0.08(3) Uiso d 0.5
H H6B -0.123(4) 1.29(2) 0.986(12) 0.08(4) Uiso d 0.5

loop_
_atom_site_aniso_label
_atom_site_aniso_U_11
_atom_site_aniso_U_22
_atom_site_aniso_U_33
_atom_site_aniso_U_12
_atom_site_aniso_U_13
_atom_site_aniso_U_23
C1 0.083(3) 0.057(3) 0.050(3) 0.005(2) 0.011(3) -0.016(3)
C2 0.058(3) 0.054(2) 0.051(3) 0.011(2) 0.001(2) -0.005(2)
C3 0.0441(19) 0.046(2) 0.046(2) -0.0034(16) 0.0037(19) -0.003(2)
C4 0.051(2) 0.046(2) 0.052(2) 0.0005(16) -0.007(2) -0.0077(19)
C5 0.092(5) 0.067(5) 0.042(4) 0.000 0.000 -0.006(3)
C6 0.11(3) 0.095(7) 0.041(4) -0.015(10) 0.008(7) -0.031(5)
N1 0.059(3) 0.044(3) 0.040(3) 0.000 0.000 -0.006(2)
O1 0.085(3) 0.044(2) 0.047(2) 0.000 0.000 0.001(2)
O2 0.0531(19) 0.108(3) 0.091(3) 0.0125(15) -0.0223(19) -0.038(2)
O3 0.097(5) 0.060(4) 0.070(5) -0.009(4) -0.008(4) 0.003(4)

loop_
_atom_type_symbol
_atom_type_description
_atom_type_scat_dispersion_real
_atom_type_scat_dispersion_imag
_atom_type_scat_source
C C 0.0181 0.0091 'International Tables Vol C Tables 4.2.6.8 and 6.1.1.4'
H H 0.0000 0.0000 'International Tables Vol C Tables 4.2.6.8 and 6.1.1.4'
N N 0.0311 0.0180 'International Tables Vol C Tables 4.2.6.8 and 6.1.1.4'
O O 0.0492 0.0322 'International Tables Vol C Tables 4.2.6.8 and 6.1.1.4'

loop_
_geom_angle_atom_site_label_1
_geom_angle_atom_site_label_2
_geom_angle_atom_site_label_3
_geom_angle_site_symmetry_1
_geom_angle_site_symmetry_3
_geom_angle
C2 C1 C1 . 3 101.8(3)
C2 C1 H1A . . 111(3)
C1 C1 H1A 3 . 113(3)
C2 C1 H1B . . 114(3)
C1 C1 H1B 3 . 116(3)
H1A C1 H1B . . 101(4)
O1 C2 C1 . . 102.8(4)
O1 C2 C3 . . 101.6(3)
C1 C2 C3 . . 109.1(4)
O1 C2 H2 . . 110(3)
C1 C2 H2 . . 117(3)
C3 C2 H2 . . 114(3)
C4 C3 C3 . 3 104.7(2)
C4 C3 C2 . . 112.4(3)
C3 C3 C2 3 . 101.6(2)
C4 C3 H3 . . 107(3)
C3 C3 H3 3 . 119(3)
C2 C3 H3 . . 112(3)
O2 C4 N1 . . 125.2(4)
O2 C4 C3 . . 126.1(4)
N1 C4 C3 . . 108.7(3)
N1 C5 C6 . 3 110.6(7)
N1 C5 C6 . . 110.6(7)
C6 C5 C6 3 . 22(2)
N1 C5 H5 . . 111(4)
C6 C5 H5 3 . 99(4)
C6 C5 H5 . . 117(4)
C6 C6 O3 3 3 114.0(14)
C6 C6 O3 3 . 44.2(10)
O3 C6 O3 3 . 69.8(12)
C6 C6 C5 3 . 79.2(10)
O3 C6 C5 3 . 137.8(11)
O3 C6 C5 . . 111.9(16)
C6 C6 H6A 3 . 81(7)
O3 C6 H6A 3 . 119(5)
O3 C6 H6A . . 103(6)
C5 C6 H6A . . 102(5)
C6 C6 H6B 3 . 170(7)
O3 C6 H6B 3 . 60(7)
O3 C6 H6B . . 129(8)
C5 C6 H6B . . 100(7)
H6A C6 H6B . . 108(3)
C4 N1 C4 . 3 113.1(5)
C4 N1 C5 . . 123.4(2)
C4 N1 C5 3 . 123.4(2)
C2 O1 C2 . 3 96.2(5)
C6 O3 C6 3 . 22(2)
C6 O3 O3 3 3 66.0(14)
C6 O3 O3 . 3 44.2(10)
C6 O3 H7 3 . 109.5
C6 O3 H7 . . 112.1
O3 O3 H7 3 . 107.3

loop_
_geom_bond_atom_site_label_1
_geom_bond_atom_site_label_2
_geom_bond_site_symmetry_2
_geom_bond_distance
C1 C2 . 1.514(7)
C1 C1 3 1.530(10)
C1 H1A . 0.95(6)
C1 H1B . 1.02(5)
C2 O1 . 1.445(5)
C2 C3 . 1.540(5)
C2 H2 . 1.03(5)
C3 C4 . 1.500(6)
C3 C3 3 1.532(7)
C3 H3 . 0.92(5)
C4 O2 . 1.215(5)
C4 N1 . 1.374(5)
C5 N1 . 1.470(8)
C5 C6 3 1.523(15)
C5 C6 . 1.523(15)
C5 H5 . 1.08(5)
C6 C6 3 0.57(6)
C6 O3 3 1.069(16)
C6 O3 . 1.40(2)
C6 H6A . 0.966(13)
C6 H6B . 0.962(13)
O3 O3 3 1.439(18)
O3 H7 . 0.8200

loop_
_geom_hbond_atom_site_label_D
_geom_hbond_atom_site_label_H
_geom_hbond_atom_site_label_A
_geom_hbond_site_symmetry_A
_geom_hbond_distance_DH
_geom_hbond_distance_HA
_geom_hbond_distance_DA
_geom_hbond_angle_DHA
O3 H7 O1 1_565 0.82 2.34 2.906(10) 126.7
C1 H1A O2 2_564 0.95(6) 2.59(6) 3.513(6) 165(4)
O3 H7 N1 . 0.82 2.56 2.927(8) 108.3

_cod_database_fobs_code 2021936
